data_7714596
loop_
_publ_author_name
'Yousuf, Nighat'
'Ma, Yanping'
'Mahmood, Qaiser'
'Zhang, Wenjuan'
'Wang, Yizhou'
'Saeed, Hassan'
'Sun, Wen-Hua'

_publ_section_title
;
 Enhancing isoprene polymerization with high activity and adjustable
 monomer enchainment using cyclooctyl-fused iminopyridine iron
 precatalysts.
;
_journal_issue 2
_journal_name_full 'Dalton transactions (Cambridge, England : 2003)'
_journal_page_first 753
_journal_page_last 764
_journal_paper_doi 10.1039/d3dt03674j
_journal_volume 53
_journal_year 2024
_chemical_formula_moiety 'C44 H56 Cl Fe N4, Cl4 Fe'
_chemical_formula_sum 'C44 H56 Cl5 Fe2 N4'
_chemical_formula_weight 929.87
_space_group_crystal_system monoclinic
_space_group_IT_number 14
_space_group_name_Hall '-P 2ybc'
_space_group_name_H-M_alt 'P 1 21/c 1'
_atom_sites_solution_hydrogens geom
_atom_sites_solution_primary dual
_audit_creation_date 2023-11-27
_audit_creation_method
;
Olex2 1.5
(compiled 2023.08.24 svn.re1ec1418 for OlexSys, GUI svn.r6817)
;
_audit_update_record
;
2023-11-27 deposited with the CCDC.	2023-11-30 downloaded from the CCDC.
;
_cell_angle_alpha 90
_cell_angle_beta 99.2860(10)
_cell_angle_gamma 90
_cell_formula_units_Z 4
_cell_length_a 18.1364(2)
_cell_length_b 17.4597(2)
_cell_length_c 14.3755(2)
_cell_measurement_reflns_used 18280
_cell_measurement_temperature 169.98(10)
_cell_measurement_theta_max 76.7430
_cell_measurement_theta_min 2.4660
_cell_volume 4492.44(10)
_computing_cell_refinement 'CrysAlisPro 1.171.42.96a (Rigaku OD, 2023)'
_computing_data_collection 'CrysAlisPro 1.171.42.96a (Rigaku OD, 2023)'
_computing_data_reduction 'CrysAlisPro 1.171.42.96a (Rigaku OD, 2023)'
_computing_molecular_graphics 'Olex2 1.5 (Dolomanov et al., 2009)'
_computing_publication_material 'Olex2 1.5 (Dolomanov et al., 2009)'
_computing_structure_refinement 'SHELXL 2018/3 (Sheldrick, 2015)'
_computing_structure_solution 'SHELXT 2018/2 (Sheldrick, 2018)'
_diffrn_ambient_environment N~2~
_diffrn_ambient_temperature 169.98(10)
_diffrn_detector 'Hybrid Pixel Array Detector'
_diffrn_detector_area_resol_mean 10.0000
_diffrn_detector_type HyPix
_diffrn_measured_fraction_theta_full 0.998
_diffrn_measured_fraction_theta_max 0.966
_diffrn_measurement_details
;
List of Runs (angles in degrees, time in seconds):

  # Type    Start    End  Width  t~exp~   \w     \q     \k     \f   Frames
#--------------------------------------------------------------------------
  1  \w   -102.00 -77.00   0.50    1.00    -- -104.50  77.00  60.00   50
  2  \w    -56.00 -31.00   0.50    1.00    -- -104.50  77.00  60.00   50
  3  \w    -68.00 -43.00   0.50    1.00    -- -104.50  61.00 -60.00   50
  4  \w    -67.00 -33.00   0.50    1.00    -- -104.50  61.00 -90.00   68
  5  \w    -61.00 -31.00   0.50    1.00    -- -104.50  61.00-150.00   60
  6  \w    -60.00 -35.00   0.50    1.00    -- -104.50  61.00-180.00   50
  7  \w    -39.00  25.00   0.50    0.26    --  -46.67  38.00-180.00  128
  8  \w    -18.00  28.00   0.50    0.26    --  -46.67  19.00  60.00   92
  9  \w    -23.00  16.00   0.50    0.26    --  -46.67  19.00  30.00   78
 10  \w    -23.00   3.00   0.50    0.26    --  -46.67  19.00 -30.00   52
 11  \w    -23.00  26.00   0.50    0.26    --  -46.67  19.00 150.00   98
 12  \w    -44.00  13.00   0.50    0.26    --  -46.67 102.00  59.00  114
 13  \w   -103.00 -69.00   0.50    1.00    -- -104.50 102.00  59.00   68
 14  \w   -110.00 -36.00   0.50    1.00    -- -104.50 125.00  60.00  148
 15  \w   -173.00-148.00   0.50    1.00    -- -104.50 -30.00 150.00   50
 16  \w   -163.00 -95.00   0.50    1.00    -- -104.50 -45.00   0.00  136
 17  \w   -152.00-101.00   0.50    1.00    -- -104.50-102.00 -44.00  102
 18  \w     45.00  75.00   0.50    1.00    --  108.85 -61.00-180.00   60
 19  \w     37.00  74.00   0.50    1.00    --  108.85 -61.00 -60.00   74
 20  \w     45.00  74.00   0.50    1.00    --  108.85 -61.00 -30.00   58
 21  \w     36.00  74.00   0.50    1.00    --  108.85 -61.00   0.00   76
 22  \w     36.00  74.00   0.50    1.00    --  108.85 -61.00 150.00   76
 23  \w     45.00  71.00   0.50    1.00    --  108.85 -61.00 120.00   52
 24  \w     39.00  73.00   0.50    1.00    --  108.85 -61.00  90.00   68
 25  \w     11.00  82.00   0.50    0.26    --   46.67-102.00 -44.00  142
 26  \w     72.00 107.00   0.50    1.00    --  108.85-102.00 -44.00   70
 27  \w     52.00  78.00   0.50    1.00    --  108.85 -94.00 -30.00   52
 28  \w     50.00 100.00   0.50    1.00    --  108.85 -94.00  30.00  100
 29  \w    111.00 178.00   0.50    1.00    --  108.85 102.00  59.00  134
 30  \w    144.00 178.00   0.50    1.00    --  108.85 125.00   0.00   68
 31  \w     80.00 135.00   0.50    1.00    --  108.85 125.00   0.00  110
;
_diffrn_measurement_device 'four-circle diffractometer'
_diffrn_measurement_device_type 'XtaLAB Synergy R, HyPix'
_diffrn_measurement_method '\w scans'
_diffrn_orient_matrix_type 'CrysAlisPro convention (1999,Acta A55,543-557)'
_diffrn_orient_matrix_UB_11 -0.0103357000
_diffrn_orient_matrix_UB_12 0.0838234000
_diffrn_orient_matrix_UB_13 0.0289675000
_diffrn_orient_matrix_UB_21 -0.0603820000
_diffrn_orient_matrix_UB_22 0.0110590000
_diffrn_orient_matrix_UB_23 -0.0874422000
_diffrn_orient_matrix_UB_31 -0.0604646000
_diffrn_orient_matrix_UB_32 -0.0253249000
_diffrn_orient_matrix_UB_33 0.0574334000
_diffrn_radiation_monochromator mirror
_diffrn_radiation_probe x-ray
_diffrn_radiation_type 'Cu K\a'
_diffrn_radiation_wavelength 1.54184
_diffrn_reflns_av_R_equivalents 0.0350
_diffrn_reflns_av_unetI/netI 0.0300
_diffrn_reflns_Laue_measured_fraction_full 0.998
_diffrn_reflns_Laue_measured_fraction_max 0.966
_diffrn_reflns_limit_h_max 20
_diffrn_reflns_limit_h_min -22
_diffrn_reflns_limit_k_max 19
_diffrn_reflns_limit_k_min -21
_diffrn_reflns_limit_l_max 18
_diffrn_reflns_limit_l_min -17
_diffrn_reflns_number 36748
_diffrn_reflns_point_group_measured_fraction_full 0.998
_diffrn_reflns_point_group_measured_fraction_max 0.966
_diffrn_reflns_theta_full 67.684
_diffrn_reflns_theta_max 77.670
_diffrn_reflns_theta_min 2.469
_diffrn_source 'Rotating-anode X-ray tube'
_diffrn_source_type 'PhotonJet R (Cu) X-ray Source'
_exptl_absorpt_coefficient_mu 8.181
_exptl_absorpt_correction_T_max 1.00000
_exptl_absorpt_correction_T_min 0.38049
_exptl_absorpt_correction_type multi-scan
_exptl_absorpt_process_details
;
CrysAlisPro 1.171.42.96a (Rigaku Oxford Diffraction, 2023)
Empirical absorption correction using spherical harmonics,
implemented in SCALE3 ABSPACK scaling algorithm.
;
_exptl_crystal_colour red
_exptl_crystal_colour_primary red
_exptl_crystal_density_diffrn 1.375
_exptl_crystal_description block
_exptl_crystal_F_000 1940
_exptl_crystal_size_max 0.28
_exptl_crystal_size_mid 0.25
_exptl_crystal_size_min 0.2
_refine_diff_density_max 0.671
_refine_diff_density_min -0.398
_refine_diff_density_rms 0.052
_refine_ls_extinction_method none
_refine_ls_goodness_of_fit_ref 1.030
_refine_ls_hydrogen_treatment constr
_refine_ls_matrix_type full
_refine_ls_number_parameters 533
_refine_ls_number_reflns 9243
_refine_ls_number_restraints 25
_refine_ls_restrained_S_all 1.094
_refine_ls_R_factor_all 0.0458
_refine_ls_R_factor_gt 0.0396
_refine_ls_shift/su_max 0.001
_refine_ls_shift/su_mean 0.000
_refine_ls_structure_factor_coef Fsqd
_refine_ls_weighting_details 'w=1/[\s^2^(Fo^2^)+(0.0545P)^2^+2.2959P] where P=(Fo^2^+2Fc^2^)/3'
_refine_ls_weighting_scheme calc
_refine_ls_wR_factor_gt 0.1006
_refine_ls_wR_factor_ref 0.1043
_reflns_Friedel_coverage 0.000
_reflns_number_gt 8165
_reflns_number_total 9243
_reflns_threshold_expression 'I > 2\s(I)'
_cod_data_source_file d3dt03674j2.cif
_cod_data_source_block tx13928_auto
_cod_depositor_comments 'Adding full bibliography for 7714594--7714596.cif.'
_cod_database_code 7714596
_shelx_shelxl_version_number 2018/3
_chemical_oxdiff_formula 'C H N Fe Cl'
_shelx_space_group_comment
;
The symmetry employed for this shelxl refinement is uniquely defined
by the following loop, which should always be used as a source of
symmetry information in preference to the above space-group names.
They are only intended as comments.
;
_shelx_estimated_absorpt_t_max 0.291
_shelx_estimated_absorpt_t_min 0.208
_olex2_refinement_description
;
1. Fixed Uiso
 At 1.2 times of:
  All C(H) groups, All C(H,H) groups, All C(H,H,H,H) groups
 At 1.5 times of:
  All C(H,H,H) groups
2. Restrained distances
 H33B-H29A
 2.2 with sigma of 0.01
 C42-C41 = C42A-C41
 1.54 with sigma of 0.01
 C35A-C19A = C35-C19
 1.54 with sigma of 0.01
 C36-C35A = C36-C35
 1.51 with sigma of 0.01
3. Uiso/Uaniso restraints and constraints
C42 \\sim C42A \\sim C41: within 1.7A with sigma of 0.02 and sigma for terminal
atoms of 0.04 within 1.7A
4. Others
 Sof(H41C)=Sof(H41D)=Sof(C42A)=Sof(H42D)=Sof(H42E)=Sof(H42F)=1-FVAR(1)
 Sof(H41A)=Sof(H41B)=Sof(C42)=Sof(H42A)=Sof(H42B)=Sof(H42C)=FVAR(1)
 Sof(C19A)=Sof(H19D)=Sof(H19E)=Sof(H19F)=Sof(C35A)=Sof(H35C)=Sof(H35D)=1-FVAR(2)
 Sof(C35)=Sof(H35A)=Sof(H35B)=Sof(C19)=Sof(H19A)=Sof(H19B)=Sof(H19C)=FVAR(2)
5.a Secondary CH2 refined with riding coordinates:
 C29(H29A,H29B), C10(H10A,H10B), C30(H30A,H30B), C21(H21A,H21B), C4(H4A,H4B),
 C33(H33A,H33B), C31(H31A,H31B), C32(H32A,H32B), C16(H16A,H16B), C13(H13A,H13B),
  C14(H14A,H14B), C41(H41A,H41B), C41(H41C,H41D), C15(H15A,H15B), C35(H35A,
 H35B), C35A(H35C,H35D)
5.b Aromatic/amide H refined with riding coordinates:
 C18(H18), C27(H27), C17(H17), C3(H3), C12(H12), C25(H25), C26(H26), C8(H8),
 C38(H38), C37(H37)
5.c Idealised Me refined as rotating group:
 C5(H5A,H5B,H5C), C22(H22A,H22B,H22C), C7(H7A,H7B,H7C), C40(H40A,H40B,H40C),
 C19(H19A,H19B,H19C), C42(H42A,H42B,H42C), C42A(H42D,H42E,H42F), C19A(H19D,H19E,
 H19F)
;
_olex2_submission_special_instructions 'No special instructions were received'
_oxdiff_exptl_absorpt_empirical_details
;
Empirical correction (ABSPACK) includes:
- Absorption correction using spherical harmonics
- Frame scaling
;
_oxdiff_exptl_absorpt_empirical_full_max 2.278
_oxdiff_exptl_absorpt_empirical_full_min 0.708

loop_
_space_group_symop_operation_xyz
'x, y, z'
'-x, y+1/2, -z+1/2'
'-x, -y, -z'
'x, -y-1/2, z-1/2'

loop_
_atom_site_label
_atom_site_type_symbol
_atom_site_fract_x
_atom_site_fract_y
_atom_site_fract_z
_atom_site_U_iso_or_equiv
_atom_site_adp_type
_atom_site_occupancy
_atom_site_site_symmetry_order
_atom_site_calc_flag
_atom_site_refinement_flags_posn
_atom_site_refinement_flags_adp
_atom_site_refinement_flags_occupancy
_atom_site_disorder_assembly
_atom_site_disorder_group
Fe1 Fe 0.29709(2) 0.58681(2) 0.82632(2) 0.02749(9) Uani 1 1 d . . . . .
Fe Fe 0.17894(2) 0.34667(2) 0.37239(3) 0.04241(10) Uani 1 1 d . . . . .
Cl1 Cl 0.35260(3) 0.69465(3) 0.88897(4) 0.04120(13) Uani 1 1 d . . . . .
Cl3 Cl 0.14051(5) 0.45545(4) 0.30600(5) 0.0634(2) Uani 1 1 d . . . . .
Cl2 Cl 0.30116(4) 0.34201(5) 0.39701(6) 0.0658(2) Uani 1 1 d . . . . .
Cl4 Cl 0.13125(5) 0.25464(4) 0.27883(7) 0.0780(2) Uani 1 1 d . . . . .
Cl5 Cl 0.13886(4) 0.33647(7) 0.50769(6) 0.0911(3) Uani 1 1 d . . . . .
N1 N 0.24598(9) 0.51630(10) 0.92001(11) 0.0276(3) Uani 1 1 d . . . . .
N2 N 0.37894(9) 0.49889(10) 0.88140(11) 0.0297(3) Uani 1 1 d . . . . .
N3 N 0.19197(10) 0.62710(10) 0.74565(12) 0.0323(4) Uani 1 1 d . . . . .
N4 N 0.29965(10) 0.56110(12) 0.68119(12) 0.0357(4) Uani 1 1 d . . . . .
C23 C 0.17625(11) 0.60770(12) 0.65268(14) 0.0317(4) Uani 1 1 d . . . . .
C34 C 0.27817(11) 0.45422(12) 0.95372(14) 0.0292(4) Uani 1 1 d . . . . .
C1 C 0.17199(11) 0.53542(12) 0.93676(15) 0.0304(4) Uani 1 1 d . . . . .
C11 C 0.35800(11) 0.44487(12) 0.93954(14) 0.0295(4) Uani 1 1 d . . . . .
C24 C 0.10680(12) 0.62514(14) 0.59838(15) 0.0364(5) Uani 1 1 d . . . . .
C18 C 0.44836(11) 0.49903(15) 0.86196(15) 0.0370(5) Uani 1 1 d . . . . .
H18 H 0.462389 0.537525 0.821499 0.044 Uiso 1 1 calc R U . . .
C28 C 0.24104(12) 0.56941(12) 0.61862(14) 0.0324(4) Uani 1 1 d . . . . .
C29 C 0.23981(13) 0.54358(13) 0.51817(14) 0.0375(5) Uani 1 1 d . . . . .
H29A H 0.192785 0.515274 0.497064 0.045 Uiso 1 1 calc DR U . . .
H29B H 0.281760 0.507620 0.516392 0.045 Uiso 1 1 calc R U . . .
C20 C 0.10981(11) 0.51006(12) 0.87346(16) 0.0341(4) Uani 1 1 d . . . . .
C2 C 0.16586(13) 0.58706(13) 1.00986(16) 0.0362(5) Uani 1 1 d . . . . .
C27 C 0.14218(12) 0.66625(13) 0.78494(15) 0.0359(4) Uani 1 1 d . . . . .
H27 H 0.154024 0.679273 0.849798 0.043 Uiso 1 1 calc R U . . .
C17 C 0.50059(12) 0.44481(15) 0.89892(16) 0.0419(5) Uani 1 1 d . . . . .
H17 H 0.549371 0.445002 0.882799 0.050 Uiso 1 1 calc R U . . .
C10 C 0.23928(12) 0.39460(14) 1.00369(16) 0.0379(5) Uani 1 1 d . . . . .
H10A H 0.256229 0.343303 0.986747 0.045 Uiso 1 1 calc R U . . .
H10B H 0.184883 0.397864 0.980818 0.045 Uiso 1 1 calc R U . . .
C3 C 0.09446(14) 0.61378(15) 1.01684(18) 0.0439(5) Uani 1 1 d . . . . .
H3 H 0.088539 0.648330 1.066152 0.053 Uiso 1 1 calc R U . . .
C44 C 0.36744(12) 0.53023(16) 0.65558(14) 0.0407(5) Uani 1 1 d . . . . .
C30 C 0.24583(13) 0.60951(15) 0.44841(16) 0.0412(5) Uani 1 1 d . . . . .
H30A H 0.298127 0.627968 0.459314 0.049 Uiso 1 1 calc R U . . .
H30B H 0.235948 0.588087 0.383837 0.049 Uiso 1 1 calc R U . . .
C21 C 0.12040(12) 0.45429(13) 0.79618(17) 0.0397(5) Uani 1 1 d . . . . .
H21A H 0.140665 0.405926 0.825915 0.048 Uiso 1 1 calc R U . . .
H21B H 0.158426 0.475551 0.761093 0.048 Uiso 1 1 calc R U . . .
C12 C 0.48056(13) 0.39111(15) 0.95896(18) 0.0439(6) Uani 1 1 d . . . . .
H12 H 0.516445 0.354500 0.986095 0.053 Uiso 1 1 calc R U . . .
C9 C 0.40809(12) 0.38861(14) 0.98168(17) 0.0392(5) Uani 1 1 d . . . . .
C25 C 0.05662(12) 0.66703(15) 0.64266(17) 0.0411(5) Uani 1 1 d . . . . .
H25 H 0.009457 0.680735 0.607739 0.049 Uiso 1 1 calc R U . . .
C36 C 0.37770(13) 0.45123(17) 0.65462(16) 0.0474(6) Uani 1 1 d D . . . .
C6 C 0.03199(13) 0.59158(15) 0.95423(19) 0.0450(6) Uani 1 1 d . . . . .
C4 C 0.23456(14) 0.61504(16) 1.07517(17) 0.0447(5) Uani 1 1 d . . . . .
H4A H 0.267264 0.570414 1.093945 0.054 Uiso 1 1 calc R U . . .
H4B H 0.262254 0.650179 1.039191 0.054 Uiso 1 1 calc R U . . .
C26 C 0.07388(13) 0.68885(14) 0.73546(17) 0.0405(5) Uani 1 1 d . . . . .
H26 H 0.040045 0.718447 0.764626 0.049 Uiso 1 1 calc R U . . .
C8 C 0.04043(12) 0.53920(14) 0.88424(18) 0.0414(5) Uani 1 1 d . . . . .
H8 H -0.002578 0.522721 0.842342 0.050 Uiso 1 1 calc R U . . .
C33 C 0.08040(13) 0.60636(17) 0.49526(16) 0.0450(6) Uani 1 1 d . . . . .
H33A H 0.025149 0.608552 0.482194 0.054 Uiso 1 1 calc R U . . .
H33B H 0.095688 0.553423 0.482649 0.054 Uiso 1 1 calc DR U . . .
C43 C 0.42366(14) 0.58214(18) 0.64156(16) 0.0505(7) Uani 1 1 d . . . . .
C31 C 0.19537(14) 0.67807(15) 0.45135(17) 0.0443(5) Uani 1 1 d . . . . .
H31A H 0.208111 0.716798 0.406207 0.053 Uiso 1 1 calc R U . . .
H31B H 0.206063 0.700931 0.515133 0.053 Uiso 1 1 calc R U . . .
C38 C 0.49245(14) 0.5508(2) 0.62917(18) 0.0613(9) Uani 1 1 d . . . . .
H38 H 0.531690 0.584594 0.619970 0.074 Uiso 1 1 calc R U . . .
C32 C 0.11215(14) 0.66158(18) 0.42846(18) 0.0522(6) Uani 1 1 d . . . . .
H32A H 0.101414 0.640215 0.363901 0.063 Uiso 1 1 calc R U . . .
H32B H 0.084991 0.710796 0.428002 0.063 Uiso 1 1 calc R U . . .
C16 C 0.39378(15) 0.32859(17) 1.0528(2) 0.0575(7) Uani 1 1 d . . . . .
H16A H 0.434275 0.290021 1.058576 0.069 Uiso 1 1 calc R U . . .
H16B H 0.346276 0.302080 1.028720 0.069 Uiso 1 1 calc R U . . .
C37 C 0.44820(15) 0.4244(2) 0.64129(18) 0.0584(8) Uani 1 1 d . . . . .
H37 H 0.456745 0.370744 0.640169 0.070 Uiso 1 1 calc R U . . .
C39 C 0.50561(15) 0.4740(2) 0.62973(18) 0.0632(9) Uani 1 1 d . . . . .
C13 C 0.25307(16) 0.40225(18) 1.11219(18) 0.0542(7) Uani 1 1 d . . . . .
H13A H 0.218857 0.441865 1.130004 0.065 Uiso 1 1 calc R U . . .
H13B H 0.239751 0.353089 1.139517 0.065 Uiso 1 1 calc R U . . .
C5 C 0.2212(2) 0.6558(2) 1.1637(2) 0.0651(8) Uani 1 1 d . . . . .
H5A H 0.192446 0.702722 1.146613 0.098 Uiso 1 1 calc R U . . .
H5B H 0.269231 0.669009 1.201948 0.098 Uiso 1 1 calc R U . . .
H5C H 0.193117 0.622224 1.199980 0.098 Uiso 1 1 calc R U . . .
C22 C 0.05086(16) 0.43558(19) 0.7260(2) 0.0633(8) Uani 1 1 d . . . . .
H22A H 0.063900 0.400407 0.678031 0.095 Uiso 1 1 calc R U . . .
H22B H 0.030089 0.482839 0.695584 0.095 Uiso 1 1 calc R U . . .
H22C H 0.013692 0.411407 0.758950 0.095 Uiso 1 1 calc R U . . .
C7 C -0.04419(15) 0.62446(19) 0.9606(2) 0.0639(8) Uani 1 1 d . . . . .
H7A H -0.044572 0.643935 1.024506 0.096 Uiso 1 1 calc R U . . .
H7B H -0.082126 0.584345 0.946374 0.096 Uiso 1 1 calc R U . . .
H7C H -0.055234 0.666394 0.915225 0.096 Uiso 1 1 calc R U . . .
C14 C 0.33193(18) 0.4229(2) 1.15622(19) 0.0627(8) Uani 1 1 d . . . . .
H14A H 0.347201 0.469128 1.124298 0.075 Uiso 1 1 calc R U . . .
H14B H 0.332054 0.436295 1.223153 0.075 Uiso 1 1 calc R U . . .
C41 C 0.40909(17) 0.6664(2) 0.6416(2) 0.0680(9) Uani 1 1 d D U . . .
H41A H 0.365441 0.678595 0.593063 0.082 Uiso 0.587(11) 1 calc R U P A 1
H41B H 0.397161 0.681881 0.703685 0.082 Uiso 0.587(11) 1 calc R U P A 1
H41C H 0.362548 0.672300 0.668591 0.082 Uiso 0.413(11) 1 calc R U P A 2
H41D H 0.396250 0.680834 0.574301 0.082 Uiso 0.413(11) 1 calc R U P A 2
C15 C 0.38929(19) 0.3612(2) 1.1518(2) 0.0719(10) Uani 1 1 d . . . . .
H15A H 0.378644 0.318375 1.192756 0.086 Uiso 1 1 calc R U . . .
H15B H 0.438972 0.382022 1.178586 0.086 Uiso 1 1 calc R U . . .
C35 C 0.3131(3) 0.4058(3) 0.6783(4) 0.0423(13) Uani 0.616(13) 1 d D . P B 1
H35A H 0.271785 0.406667 0.624103 0.051 Uiso 0.616(13) 1 calc R U P B 1
H35B H 0.294846 0.429389 0.732913 0.051 Uiso 0.616(13) 1 calc R U P B 1
C40 C 0.58188(17) 0.4435(3) 0.6187(2) 0.0881(13) Uani 1 1 d . . . . .
H40A H 0.605928 0.479223 0.580310 0.132 Uiso 1 1 calc R U . . .
H40B H 0.576383 0.393418 0.587681 0.132 Uiso 1 1 calc R U . . .
H40C H 0.612709 0.438311 0.680951 0.132 Uiso 1 1 calc R U . . .
C19 C 0.3359(4) 0.3239(3) 0.7015(6) 0.072(2) Uani 0.616(13) 1 d D . P B 1
H19A H 0.353914 0.300521 0.647363 0.108 Uiso 0.616(13) 1 calc R U P B 1
H19B H 0.292729 0.295060 0.715811 0.108 Uiso 0.616(13) 1 calc R U P B 1
H19C H 0.375775 0.322944 0.756266 0.108 Uiso 0.616(13) 1 calc R U P B 1
C42 C 0.4750(3) 0.7098(4) 0.6218(6) 0.068(2) Uani 0.587(11) 1 d D U P A 1
H42A H 0.518339 0.697177 0.669409 0.102 Uiso 0.587(11) 1 calc R U P A 1
H42B H 0.464758 0.764793 0.623884 0.102 Uiso 0.587(11) 1 calc R U P A 1
H42C H 0.485493 0.696017 0.559192 0.102 Uiso 0.587(11) 1 calc R U P A 1
C42A C 0.4618(4) 0.7303(4) 0.6875(7) 0.060(3) Uani 0.413(11) 1 d D U P A 2
H42D H 0.471225 0.723176 0.755995 0.090 Uiso 0.413(11) 1 calc R U P A 2
H42E H 0.438439 0.780312 0.672438 0.090 Uiso 0.413(11) 1 calc R U P A 2
H42F H 0.509201 0.727807 0.663100 0.090 Uiso 0.413(11) 1 calc R U P A 2
C19A C 0.3133(6) 0.3442(7) 0.7401(6) 0.062(3) Uani 0.384(13) 1 d D . P B 2
H19D H 0.278149 0.301382 0.727596 0.092 Uiso 0.384(13) 1 calc R U P B 2
H19E H 0.295022 0.380587 0.782969 0.092 Uiso 0.384(13) 1 calc R U P B 2
H19F H 0.362364 0.324724 0.769127 0.092 Uiso 0.384(13) 1 calc R U P B 2
C35A C 0.3202(4) 0.3841(5) 0.6482(6) 0.039(2) Uani 0.384(13) 1 d D . P B 2
H35C H 0.270457 0.404319 0.620767 0.047 Uiso 0.384(13) 1 calc R U P B 2
H35D H 0.334196 0.345379 0.603836 0.047 Uiso 0.384(13) 1 calc R U P B 2

loop_
_atom_site_aniso_label
_atom_site_aniso_U_11
_atom_site_aniso_U_22
_atom_site_aniso_U_33
_atom_site_aniso_U_23
_atom_site_aniso_U_13
_atom_site_aniso_U_12
Fe1 0.02402(15) 0.03769(18) 0.01995(15) -0.00068(12) 0.00109(11) -0.00445(12)
Fe 0.03765(19) 0.0456(2) 0.0427(2) 0.00100(16) 0.00259(15) -0.00027(15)
Cl1 0.0361(3) 0.0408(3) 0.0438(3) -0.0079(2) -0.0023(2) -0.0045(2)
Cl3 0.0803(5) 0.0488(4) 0.0526(4) -0.0102(3) -0.0152(3) 0.0202(3)
Cl2 0.0383(3) 0.0872(5) 0.0718(5) 0.0104(4) 0.0084(3) 0.0096(3)
Cl4 0.0894(6) 0.0445(4) 0.0915(6) -0.0118(4) -0.0114(5) -0.0079(4)
Cl5 0.0496(4) 0.1773(11) 0.0457(4) 0.0102(5) 0.0059(3) -0.0357(5)
N1 0.0241(8) 0.0341(9) 0.0247(8) -0.0028(6) 0.0043(6) -0.0016(6)
N2 0.0245(8) 0.0418(10) 0.0226(8) -0.0051(7) 0.0034(6) 0.0002(7)
N3 0.0314(8) 0.0381(9) 0.0256(8) 0.0010(7) -0.0010(7) -0.0034(7)
N4 0.0278(8) 0.0572(12) 0.0221(8) -0.0014(8) 0.0040(7) -0.0087(8)
C23 0.0325(10) 0.0359(11) 0.0253(9) 0.0016(8) 0.0005(8) -0.0090(8)
C34 0.0275(9) 0.0345(10) 0.0252(9) -0.0037(8) 0.0025(7) -0.0025(8)
C1 0.0260(9) 0.0340(10) 0.0325(10) 0.0025(8) 0.0088(8) -0.0002(8)
C11 0.0275(9) 0.0357(11) 0.0248(9) -0.0050(8) 0.0030(7) 0.0002(8)
C24 0.0296(10) 0.0462(13) 0.0313(10) 0.0034(9) -0.0017(8) -0.0099(9)
C18 0.0272(10) 0.0591(14) 0.0254(10) -0.0077(9) 0.0061(8) -0.0028(9)
C28 0.0334(10) 0.0383(11) 0.0243(10) 0.0022(8) 0.0008(8) -0.0098(8)
C29 0.0422(12) 0.0435(12) 0.0247(10) -0.0015(9) -0.0007(8) -0.0013(9)
C20 0.0274(10) 0.0338(11) 0.0414(12) 0.0044(9) 0.0069(8) -0.0043(8)
C2 0.0399(11) 0.0375(11) 0.0340(11) 0.0026(9) 0.0140(9) 0.0025(9)
C27 0.0390(11) 0.0379(11) 0.0296(10) 0.0003(8) 0.0020(9) -0.0010(9)
C17 0.0239(10) 0.0654(16) 0.0364(12) -0.0180(11) 0.0045(8) 0.0035(10)
C10 0.0332(10) 0.0408(12) 0.0402(12) 0.0076(9) 0.0075(9) -0.0027(9)
C3 0.0470(13) 0.0449(13) 0.0461(13) 0.0028(10) 0.0262(11) 0.0086(10)
C44 0.0285(10) 0.0748(17) 0.0186(9) -0.0031(10) 0.0035(8) -0.0064(10)
C30 0.0434(12) 0.0524(14) 0.0275(10) 0.0040(9) 0.0046(9) -0.0014(10)
C21 0.0343(11) 0.0377(12) 0.0448(13) -0.0021(10) -0.0005(9) -0.0044(9)
C12 0.0314(11) 0.0510(14) 0.0457(13) -0.0139(11) -0.0040(9) 0.0102(10)
C9 0.0338(11) 0.0396(12) 0.0414(12) -0.0047(9) -0.0019(9) 0.0035(9)
C25 0.0297(10) 0.0533(14) 0.0377(12) 0.0054(10) -0.0023(9) -0.0043(9)
C36 0.0370(12) 0.0755(19) 0.0274(11) 0.0052(11) -0.0021(9) 0.0021(11)
C6 0.0340(11) 0.0489(14) 0.0565(15) 0.0168(11) 0.0206(11) 0.0076(10)
C4 0.0481(13) 0.0501(14) 0.0368(12) -0.0113(10) 0.0098(10) -0.0005(11)
C26 0.0354(11) 0.0468(13) 0.0390(12) 0.0017(10) 0.0045(9) 0.0015(9)
C8 0.0268(10) 0.0438(13) 0.0542(14) 0.0129(11) 0.0085(9) -0.0011(9)
C33 0.0315(11) 0.0673(16) 0.0329(11) -0.0004(11) -0.0050(9) -0.0079(10)
C43 0.0378(12) 0.089(2) 0.0262(11) -0.0138(11) 0.0113(9) -0.0198(12)
C31 0.0495(13) 0.0465(13) 0.0368(12) 0.0108(10) 0.0066(10) -0.0008(11)
C38 0.0355(12) 0.120(3) 0.0311(12) -0.0161(15) 0.0139(10) -0.0197(15)
C32 0.0439(13) 0.0778(19) 0.0324(12) 0.0108(12) -0.0019(10) 0.0081(12)
C16 0.0437(14) 0.0493(15) 0.0740(19) 0.0210(14) -0.0071(13) 0.0041(11)
C37 0.0485(15) 0.094(2) 0.0297(12) -0.0064(13) -0.0010(10) 0.0116(14)
C39 0.0400(14) 0.123(3) 0.0272(12) -0.0193(15) 0.0078(10) 0.0035(16)
C13 0.0612(16) 0.0659(18) 0.0376(13) 0.0111(12) 0.0139(12) -0.0092(13)
C5 0.083(2) 0.077(2) 0.0365(14) -0.0147(13) 0.0129(14) 0.0056(16)
C22 0.0484(15) 0.0673(19) 0.0651(19) -0.0154(15) -0.0189(13) 0.0002(13)
C7 0.0417(14) 0.073(2) 0.084(2) 0.0223(17) 0.0321(14) 0.0183(13)
C14 0.075(2) 0.081(2) 0.0295(13) 0.0112(13) 0.0010(12) -0.0202(16)
C41 0.0551(17) 0.091(2) 0.0627(18) -0.0250(17) 0.0228(14) -0.0307(16)
C15 0.0643(19) 0.092(2) 0.0512(17) 0.0332(16) -0.0153(14) -0.0225(17)
C35 0.050(3) 0.044(3) 0.032(3) -0.0062(19) 0.0041(19) 0.012(2)
C40 0.0437(16) 0.169(4) 0.0528(18) -0.032(2) 0.0128(14) 0.015(2)
C19 0.095(4) 0.042(3) 0.085(5) 0.003(3) 0.033(4) 0.019(3)
C42 0.066(3) 0.065(4) 0.071(5) 0.029(3) 0.004(3) -0.018(3)
C42A 0.053(4) 0.055(4) 0.069(6) 0.012(4) 0.001(4) -0.007(3)
C19A 0.071(6) 0.061(6) 0.053(5) -0.001(4) 0.011(4) -0.020(5)
C35A 0.030(3) 0.047(5) 0.041(5) 0.002(3) 0.008(3) 0.008(3)

loop_
_atom_type_symbol
_atom_type_description
_atom_type_scat_dispersion_real
_atom_type_scat_dispersion_imag
_atom_type_scat_source
C C 0.0181 0.0091 'International Tables Vol C Tables 4.2.6.8 and 6.1.1.4'
H H 0.0000 0.0000 'International Tables Vol C Tables 4.2.6.8 and 6.1.1.4'
Cl Cl 0.3639 0.7018 'International Tables Vol C Tables 4.2.6.8 and 6.1.1.4'
Fe Fe -1.1336 3.1974 'International Tables Vol C Tables 4.2.6.8 and 6.1.1.4'
N N 0.0311 0.0180 'International Tables Vol C Tables 4.2.6.8 and 6.1.1.4'

loop_
_geom_angle_atom_site_label_1
_geom_angle_atom_site_label_2
_geom_angle_atom_site_label_3
_geom_angle
_geom_angle_site_symmetry_1
_geom_angle_site_symmetry_3
_geom_angle_publ_flag
N1 Fe1 Cl1 116.07(5) . . ?
N1 Fe1 N2 72.97(6) . . ?
N1 Fe1 N3 95.16(6) . . ?
N2 Fe1 Cl1 101.99(5) . . ?
N3 Fe1 Cl1 103.82(5) . . ?
N3 Fe1 N2 154.19(7) . . ?
N4 Fe1 Cl1 119.07(5) . . ?
N4 Fe1 N1 124.85(7) . . ?
N4 Fe1 N2 94.88(7) . . ?
N4 Fe1 N3 72.80(7) . . ?
Cl3 Fe Cl2 110.22(4) . . ?
Cl3 Fe Cl5 109.25(4) . . ?
Cl2 Fe Cl5 109.02(3) . . ?
Cl4 Fe Cl3 107.67(3) . . ?
Cl4 Fe Cl2 111.25(4) . . ?
Cl4 Fe Cl5 109.39(4) . . ?
C34 N1 Fe1 120.28(13) . . ?
C34 N1 C1 120.67(17) . . ?
C1 N1 Fe1 118.75(13) . . ?
C11 N2 Fe1 117.99(12) . . ?
C18 N2 Fe1 122.03(15) . . ?
C18 N2 C11 119.93(19) . . ?
C23 N3 Fe1 117.87(14) . . ?
C27 N3 Fe1 122.36(14) . . ?
C27 N3 C23 119.69(18) . . ?
C28 N4 Fe1 120.83(15) . . ?
C28 N4 C44 120.40(18) . . ?
C44 N4 Fe1 118.69(13) . . ?
N3 C23 C24 121.2(2) . . ?
N3 C23 C28 112.30(17) . . ?
C24 C23 C28 126.48(19) . . ?
N1 C34 C11 115.36(18) . . ?
N1 C34 C10 122.91(18) . . ?
C11 C34 C10 121.73(19) . . ?
C20 C1 N1 119.47(18) . . ?
C20 C1 C2 122.45(19) . . ?
C2 C1 N1 117.58(18) . . ?
N2 C11 C34 112.34(17) . . ?
N2 C11 C9 121.73(18) . . ?
C9 C11 C34 125.91(19) . . ?
C23 C24 C33 127.5(2) . . ?
C25 C24 C23 116.8(2) . . ?
C25 C24 C33 115.6(2) . . ?
N2 C18 H18 119.0 . . ?
N2 C18 C17 122.0(2) . . ?
C17 C18 H18 119.0 . . ?
N4 C28 C23 115.12(18) . . ?
N4 C28 C29 121.2(2) . . ?
C23 C28 C29 123.61(18) . . ?
C28 C29 H29A 108.7 . . ?
C28 C29 H29B 108.7 . . ?
C28 C29 C30 114.04(19) . . ?
H29A C29 H29B 107.6 . . ?
C30 C29 H29A 108.7 . . ?
C30 C29 H29B 108.7 . . ?
C1 C20 C21 119.73(18) . . ?
C8 C20 C1 117.4(2) . . ?
C8 C20 C21 122.8(2) . . ?
C1 C2 C4 120.99(19) . . ?
C3 C2 C1 117.1(2) . . ?
C3 C2 C4 121.9(2) . . ?
N3 C27 H27 118.6 . . ?
N3 C27 C26 122.8(2) . . ?
C26 C27 H27 118.6 . . ?
C18 C17 H17 120.7 . . ?
C12 C17 C18 118.6(2) . . ?
C12 C17 H17 120.7 . . ?
C34 C10 H10A 108.7 . . ?
C34 C10 H10B 108.7 . . ?
C34 C10 C13 114.2(2) . . ?
H10A C10 H10B 107.6 . . ?
C13 C10 H10A 108.7 . . ?
C13 C10 H10B 108.7 . . ?
C2 C3 H3 118.9 . . ?
C6 C3 C2 122.1(2) . . ?
C6 C3 H3 118.9 . . ?
C36 C44 N4 119.6(2) . . ?
C36 C44 C43 122.5(2) . . ?
C43 C44 N4 117.7(2) . . ?
C29 C30 H30A 107.9 . . ?
C29 C30 H30B 107.9 . . ?
H30A C30 H30B 107.2 . . ?
C31 C30 C29 117.79(19) . . ?
C31 C30 H30A 107.9 . . ?
C31 C30 H30B 107.9 . . ?
C20 C21 H21A 108.3 . . ?
C20 C21 H21B 108.3 . . ?
C20 C21 C22 115.9(2) . . ?
H21A C21 H21B 107.4 . . ?
C22 C21 H21A 108.3 . . ?
C22 C21 H21B 108.3 . . ?
C17 C12 H12 119.2 . . ?
C17 C12 C9 121.6(2) . . ?
C9 C12 H12 119.2 . . ?
C11 C9 C16 127.2(2) . . ?
C12 C9 C11 116.2(2) . . ?
C12 C9 C16 116.5(2) . . ?
C24 C25 H25 119.2 . . ?
C26 C25 C24 121.6(2) . . ?
C26 C25 H25 119.2 . . ?
C44 C36 C37 117.3(3) . . ?
C44 C36 C35 114.3(3) . . ?
C44 C36 C35A 130.9(4) . . ?
C37 C36 C35 128.1(3) . . ?
C37 C36 C35A 110.8(4) . . ?
C3 C6 C8 118.8(2) . . ?
C3 C6 C7 120.9(3) . . ?
C8 C6 C7 120.2(3) . . ?
C2 C4 H4A 108.2 . . ?
C2 C4 H4B 108.2 . . ?
H4A C4 H4B 107.3 . . ?
C5 C4 C2 116.5(2) . . ?
C5 C4 H4A 108.2 . . ?
C5 C4 H4B 108.2 . . ?
C27 C26 H26 121.1 . . ?
C25 C26 C27 117.7(2) . . ?
C25 C26 H26 121.1 . . ?
C20 C8 H8 119.0 . . ?
C6 C8 C20 122.1(2) . . ?
C6 C8 H8 119.0 . . ?
C24 C33 H33A 109.1 . . ?
C24 C33 H33B 109.1 . . ?
C24 C33 C32 112.6(2) . . ?
H33A C33 H33B 107.8 . . ?
C32 C33 H33A 109.1 . . ?
C32 C33 H33B 109.1 . . ?
C44 C43 C41 120.2(2) . . ?
C38 C43 C44 116.7(3) . . ?
C38 C43 C41 123.1(3) . . ?
C30 C31 H31A 108.4 . . ?
C30 C31 H31B 108.4 . . ?
C30 C31 C32 115.4(2) . . ?
H31A C31 H31B 107.5 . . ?
C32 C31 H31A 108.4 . . ?
C32 C31 H31B 108.4 . . ?
C43 C38 H38 118.6 . . ?
C39 C38 C43 122.9(3) . . ?
C39 C38 H38 118.6 . . ?
C33 C32 H32A 108.2 . . ?
C33 C32 H32B 108.2 . . ?
C31 C32 C33 116.3(2) . . ?
C31 C32 H32A 108.2 . . ?
C31 C32 H32B 108.2 . . ?
H32A C32 H32B 107.4 . . ?
C9 C16 H16A 108.8 . . ?
C9 C16 H16B 108.8 . . ?
C9 C16 C15 114.0(2) . . ?
H16A C16 H16B 107.7 . . ?
C15 C16 H16A 108.8 . . ?
C15 C16 H16B 108.8 . . ?
C36 C37 H37 119.1 . . ?
C39 C37 C36 121.8(3) . . ?
C39 C37 H37 119.1 . . ?
C38 C39 C37 118.8(3) . . ?
C38 C39 C40 120.5(3) . . ?
C37 C39 C40 120.7(4) . . ?
C10 C13 H13A 108.4 . . ?
C10 C13 H13B 108.4 . . ?
H13A C13 H13B 107.5 . . ?
C14 C13 C10 115.6(2) . . ?
C14 C13 H13A 108.4 . . ?
C14 C13 H13B 108.4 . . ?
C4 C5 H5A 109.5 . . ?
C4 C5 H5B 109.5 . . ?
C4 C5 H5C 109.5 . . ?
H5A C5 H5B 109.5 . . ?
H5A C5 H5C 109.5 . . ?
H5B C5 H5C 109.5 . . ?
C21 C22 H22A 109.5 . . ?
C21 C22 H22B 109.5 . . ?
C21 C22 H22C 109.5 . . ?
H22A C22 H22B 109.5 . . ?
H22A C22 H22C 109.5 . . ?
H22B C22 H22C 109.5 . . ?
C6 C7 H7A 109.5 . . ?
C6 C7 H7B 109.5 . . ?
C6 C7 H7C 109.5 . . ?
H7A C7 H7B 109.5 . . ?
H7A C7 H7C 109.5 . . ?
H7B C7 H7C 109.5 . . ?
C13 C14 H14A 108.5 . . ?
C13 C14 H14B 108.5 . . ?
H14A C14 H14B 107.5 . . ?
C15 C14 C13 115.2(3) . . ?
C15 C14 H14A 108.5 . . ?
C15 C14 H14B 108.5 . . ?
C43 C41 H41A 109.5 . . ?
C43 C41 H41B 109.5 . . ?
C43 C41 H41C 105.4 . . ?
C43 C41 H41D 105.4 . . ?
C43 C41 C42A 127.8(4) . . ?
H41A C41 H41B 108.1 . . ?
H41C C41 H41D 106.0 . . ?
C42 C41 C43 110.8(4) . . ?
C42 C41 H41A 109.5 . . ?
C42 C41 H41B 109.5 . . ?
C42A C41 H41C 105.4 . . ?
C42A C41 H41D 105.4 . . ?
C16 C15 H15A 108.2 . . ?
C16 C15 H15B 108.2 . . ?
C14 C15 C16 116.2(2) . . ?
C14 C15 H15A 108.2 . . ?
C14 C15 H15B 108.2 . . ?
H15A C15 H15B 107.4 . . ?
C36 C35 H35A 109.5 . . ?
C36 C35 H35B 109.5 . . ?
C36 C35 C19 110.8(5) . . ?
H35A C35 H35B 108.1 . . ?
C19 C35 H35A 109.5 . . ?
C19 C35 H35B 109.5 . . ?
C39 C40 H40A 109.5 . . ?
C39 C40 H40B 109.5 . . ?
C39 C40 H40C 109.5 . . ?
H40A C40 H40B 109.5 . . ?
H40A C40 H40C 109.5 . . ?
H40B C40 H40C 109.5 . . ?
C35 C19 H19A 109.5 . . ?
C35 C19 H19B 109.5 . . ?
C35 C19 H19C 109.5 . . ?
H19A C19 H19B 109.5 . . ?
H19A C19 H19C 109.5 . . ?
H19B C19 H19C 109.5 . . ?
C41 C42 H42A 109.5 . . ?
C41 C42 H42B 109.5 . . ?
C41 C42 H42C 109.5 . . ?
H42A C42 H42B 109.5 . . ?
H42A C42 H42C 109.5 . . ?
H42B C42 H42C 109.5 . . ?
C41 C42A H42D 109.5 . . ?
C41 C42A H42E 109.5 . . ?
C41 C42A H42F 109.5 . . ?
H42D C42A H42E 109.5 . . ?
H42D C42A H42F 109.5 . . ?
H42E C42A H42F 109.5 . . ?
H19D C19A H19E 109.5 . . ?
H19D C19A H19F 109.5 . . ?
H19E C19A H19F 109.5 . . ?
C35A C19A H19D 109.5 . . ?
C35A C19A H19E 109.5 . . ?
C35A C19A H19F 109.5 . . ?
C36 C35A H35C 108.2 . . ?
C36 C35A H35D 108.2 . . ?
C19A C35A C36 116.2(7) . . ?
C19A C35A H35C 108.2 . . ?
C19A C35A H35D 108.2 . . ?
H35C C35A H35D 107.4 . . ?

loop_
_geom_bond_atom_site_label_1
_geom_bond_atom_site_label_2
_geom_bond_distance
_geom_bond_site_symmetry_2
_geom_bond_publ_flag
Fe1 Cl1 2.2533(6) . ?
Fe1 N1 2.1428(16) . ?
Fe1 N2 2.1927(18) . ?
Fe1 N3 2.1818(17) . ?
Fe1 N4 2.1418(17) . ?
Fe Cl3 2.1884(8) . ?
Fe Cl2 2.1891(7) . ?
Fe Cl4 2.1825(9) . ?
Fe Cl5 2.1907(8) . ?
N1 C34 1.288(3) . ?
N1 C1 1.440(2) . ?
N2 C11 1.355(3) . ?
N2 C18 1.333(3) . ?
N3 C23 1.364(3) . ?
N3 C27 1.329(3) . ?
N4 C28 1.285(3) . ?
N4 C44 1.443(3) . ?
C23 C24 1.404(3) . ?
C23 C28 1.501(3) . ?
C34 C11 1.503(3) . ?
C34 C10 1.503(3) . ?
C1 C20 1.402(3) . ?
C1 C2 1.403(3) . ?
C11 C9 1.407(3) . ?
C24 C25 1.398(3) . ?
C24 C33 1.518(3) . ?
C18 H18 0.9500 . ?
C18 C17 1.383(3) . ?
C28 C29 1.509(3) . ?
C29 H29A 0.9900 . ?
C29 H29B 0.9900 . ?
C29 C30 1.542(3) . ?
C20 C21 1.513(3) . ?
C20 C8 1.389(3) . ?
C2 C3 1.395(3) . ?
C2 C4 1.515(3) . ?
C27 H27 0.9500 . ?
C27 C26 1.383(3) . ?
C17 H17 0.9500 . ?
C17 C12 1.363(4) . ?
C10 H10A 0.9900 . ?
C10 H10B 0.9900 . ?
C10 C13 1.545(3) . ?
C3 H3 0.9500 . ?
C3 C6 1.384(4) . ?
C44 C36 1.392(4) . ?
C44 C43 1.403(3) . ?
C30 H30A 0.9900 . ?
C30 H30B 0.9900 . ?
C30 C31 1.512(4) . ?
C21 H21A 0.9900 . ?
C21 H21B 0.9900 . ?
C21 C22 1.518(3) . ?
C12 H12 0.9500 . ?
C12 C9 1.405(3) . ?
C9 C16 1.515(4) . ?
C25 H25 0.9500 . ?
C25 C26 1.374(3) . ?
C36 C37 1.404(4) . ?
C36 C35 1.499(6) . ?
C36 C35A 1.561(7) . ?
C6 C8 1.386(4) . ?
C6 C7 1.513(3) . ?
C4 H4A 0.9900 . ?
C4 H4B 0.9900 . ?
C4 C5 1.512(3) . ?
C26 H26 0.9500 . ?
C8 H8 0.9500 . ?
C33 H33A 0.9900 . ?
C33 H33B 0.9900 . ?
C33 C32 1.537(4) . ?
C43 C38 1.400(4) . ?
C43 C41 1.494(5) . ?
C31 H31A 0.9900 . ?
C31 H31B 0.9900 . ?
C31 C32 1.520(4) . ?
C38 H38 0.9500 . ?
C38 C39 1.363(5) . ?
C32 H32A 0.9900 . ?
C32 H32B 0.9900 . ?
C16 H16A 0.9900 . ?
C16 H16B 0.9900 . ?
C16 C15 1.547(5) . ?
C37 H37 0.9500 . ?
C37 C39 1.384(5) . ?
C39 C40 1.514(4) . ?
C13 H13A 0.9900 . ?
C13 H13B 0.9900 . ?
C13 C14 1.511(4) . ?
C5 H5A 0.9800 . ?
C5 H5B 0.9800 . ?
C5 H5C 0.9800 . ?
C22 H22A 0.9800 . ?
C22 H22B 0.9800 . ?
C22 H22C 0.9800 . ?
C7 H7A 0.9800 . ?
C7 H7B 0.9800 . ?
C7 H7C 0.9800 . ?
C14 H14A 0.9900 . ?
C14 H14B 0.9900 . ?
C14 C15 1.505(5) . ?
C41 H41A 0.9900 . ?
C41 H41B 0.9900 . ?
C41 H41C 0.9900 . ?
C41 H41D 0.9900 . ?
C41 C42 1.480(5) . ?
C41 C42A 1.546(6) . ?
C15 H15A 0.9900 . ?
C15 H15B 0.9900 . ?
C35 H35A 0.9900 . ?
C35 H35B 0.9900 . ?
C35 C19 1.511(6) . ?
C40 H40A 0.9800 . ?
C40 H40B 0.9800 . ?
C40 H40C 0.9800 . ?
C19 H19A 0.9800 . ?
C19 H19B 0.9800 . ?
C19 H19C 0.9800 . ?
C42 H42A 0.9800 . ?
C42 H42B 0.9800 . ?
C42 H42C 0.9800 . ?
C42A H42D 0.9800 . ?
C42A H42E 0.9800 . ?
C42A H42F 0.9800 . ?
C19A H19D 0.9800 . ?
C19A H19E 0.9800 . ?
C19A H19F 0.9800 . ?
C19A C35A 1.517(8) . ?
C35A H35C 0.9900 . ?
C35A H35D 0.9900 . ?

loop_
_geom_torsion_atom_site_label_1
_geom_torsion_atom_site_label_2
_geom_torsion_atom_site_label_3
_geom_torsion_atom_site_label_4
_geom_torsion
_geom_torsion_site_symmetry_1
_geom_torsion_site_symmetry_2
_geom_torsion_site_symmetry_3
_geom_torsion_site_symmetry_4
_geom_torsion_publ_flag
Fe1 N1 C34 C11 12.3(2) . . . . ?
Fe1 N1 C34 C10 -167.56(15) . . . . ?
Fe1 N1 C1 C20 84.1(2) . . . . ?
Fe1 N1 C1 C2 -88.0(2) . . . . ?
Fe1 N2 C11 C34 1.9(2) . . . . ?
Fe1 N2 C11 C9 -176.86(16) . . . . ?
Fe1 N2 C18 C17 178.12(16) . . . . ?
Fe1 N3 C23 C24 173.84(16) . . . . ?
Fe1 N3 C23 C28 -7.7(2) . . . . ?
Fe1 N3 C27 C26 -176.80(17) . . . . ?
Fe1 N4 C28 C23 8.0(3) . . . . ?
Fe1 N4 C28 C29 -173.40(15) . . . . ?
Fe1 N4 C44 C36 90.3(2) . . . . ?
Fe1 N4 C44 C43 -83.5(2) . . . . ?
N1 C34 C11 N2 -8.9(2) . . . . ?
N1 C34 C11 C9 169.8(2) . . . . ?
N1 C34 C10 C13 -95.5(3) . . . . ?
N1 C1 C20 C21 8.3(3) . . . . ?
N1 C1 C20 C8 -170.54(19) . . . . ?
N1 C1 C2 C3 170.95(19) . . . . ?
N1 C1 C2 C4 -6.3(3) . . . . ?
N2 C11 C9 C12 -0.8(3) . . . . ?
N2 C11 C9 C16 175.5(2) . . . . ?
N2 C18 C17 C12 -1.8(3) . . . . ?
N3 C23 C24 C25 3.6(3) . . . . ?
N3 C23 C24 C33 -178.9(2) . . . . ?
N3 C23 C28 N4 0.1(3) . . . . ?
N3 C23 C28 C29 -178.51(19) . . . . ?
N3 C27 C26 C25 2.4(4) . . . . ?
N4 C28 C29 C30 -104.1(2) . . . . ?
N4 C44 C36 C37 -171.9(2) . . . . ?
N4 C44 C36 C35 2.0(4) . . . . ?
N4 C44 C36 C35A 20.4(5) . . . . ?
N4 C44 C43 C38 171.8(2) . . . . ?
N4 C44 C43 C41 -7.5(3) . . . . ?
C23 N3 C27 C26 0.0(3) . . . . ?
C23 C24 C25 C26 -1.2(3) . . . . ?
C23 C24 C33 C32 -78.7(3) . . . . ?
C23 C28 C29 C30 74.4(3) . . . . ?
C34 N1 C1 C20 -89.7(2) . . . . ?
C34 N1 C1 C2 98.2(2) . . . . ?
C34 C11 C9 C12 -179.4(2) . . . . ?
C34 C11 C9 C16 -3.1(4) . . . . ?
C34 C10 C13 C14 -40.3(3) . . . . ?
C1 N1 C34 C11 -174.09(17) . . . . ?
C1 N1 C34 C10 6.1(3) . . . . ?
C1 C20 C21 C22 -174.8(2) . . . . ?
C1 C20 C8 C6 0.2(3) . . . . ?
C1 C2 C3 C6 -0.8(3) . . . . ?
C1 C2 C4 C5 -166.7(2) . . . . ?
C11 N2 C18 C17 0.5(3) . . . . ?
C11 C34 C10 C13 84.7(3) . . . . ?
C11 C9 C16 C15 -71.4(3) . . . . ?
C24 C23 C28 N4 178.4(2) . . . . ?
C24 C23 C28 C29 -0.2(3) . . . . ?
C24 C25 C26 C27 -1.7(4) . . . . ?
C24 C33 C32 C31 46.7(3) . . . . ?
C18 N2 C11 C34 179.54(18) . . . . ?
C18 N2 C11 C9 0.8(3) . . . . ?
C18 C17 C12 C9 1.7(3) . . . . ?
C28 N4 C44 C36 -86.3(3) . . . . ?
C28 N4 C44 C43 99.8(3) . . . . ?
C28 C23 C24 C25 -174.6(2) . . . . ?
C28 C23 C24 C33 2.9(4) . . . . ?
C28 C29 C30 C31 -48.3(3) . . . . ?
C29 C30 C31 C32 -62.2(3) . . . . ?
C20 C1 C2 C3 -0.9(3) . . . . ?
C20 C1 C2 C4 -178.2(2) . . . . ?
C2 C1 C20 C21 180.0(2) . . . . ?
C2 C1 C20 C8 1.2(3) . . . . ?
C2 C3 C6 C8 2.1(4) . . . . ?
C2 C3 C6 C7 -177.0(2) . . . . ?
C27 N3 C23 C24 -3.1(3) . . . . ?
C27 N3 C23 C28 175.36(18) . . . . ?
C17 C12 C9 C11 -0.5(3) . . . . ?
C17 C12 C9 C16 -177.2(2) . . . . ?
C10 C34 C11 N2 170.91(18) . . . . ?
C10 C34 C11 C9 -10.4(3) . . . . ?
C10 C13 C14 C15 -69.4(3) . . . . ?
C3 C2 C4 C5 16.1(4) . . . . ?
C3 C6 C8 C20 -1.8(3) . . . . ?
C44 N4 C28 C23 -175.4(2) . . . . ?
C44 N4 C28 C29 3.2(3) . . . . ?
C44 C36 C37 C39 0.2(4) . . . . ?
C44 C36 C35 C19 -164.7(5) . . . . ?
C44 C36 C35A C19A -100.8(10) . . . . ?
C44 C43 C38 C39 0.4(4) . . . . ?
C44 C43 C41 C42 -177.8(4) . . . . ?
C44 C43 C41 C42A 138.3(6) . . . . ?
C30 C31 C32 C33 62.1(3) . . . . ?
C21 C20 C8 C6 -178.5(2) . . . . ?
C12 C9 C16 C15 105.0(3) . . . . ?
C9 C16 C15 C14 56.7(3) . . . . ?
C25 C24 C33 C32 98.8(2) . . . . ?
C36 C44 C43 C38 -1.9(3) . . . . ?
C36 C44 C43 C41 178.9(2) . . . . ?
C36 C37 C39 C38 -1.5(4) . . . . ?
C36 C37 C39 C40 178.0(2) . . . . ?
C4 C2 C3 C6 176.5(2) . . . . ?
C8 C20 C21 C22 4.0(3) . . . . ?
C33 C24 C25 C26 -179.0(2) . . . . ?
C43 C44 C36 C37 1.6(3) . . . . ?
C43 C44 C36 C35 175.6(3) . . . . ?
C43 C44 C36 C35A -166.0(5) . . . . ?
C43 C38 C39 C37 1.2(4) . . . . ?
C43 C38 C39 C40 -178.3(2) . . . . ?
C38 C43 C41 C42 3.0(5) . . . . ?
C38 C43 C41 C42A -40.8(7) . . . . ?
C37 C36 C35 C19 8.5(8) . . . . ?
C37 C36 C35A C19A 90.9(11) . . . . ?
C13 C14 C15 C16 54.3(3) . . . . ?
C7 C6 C8 C20 177.3(2) . . . . ?
C41 C43 C38 C39 179.6(3) . . . . ?
C35 C36 C37 C39 -172.8(4) . . . . ?
C35A C36 C37 C39 170.2(4) . . . . ?
